data_4125005
loop_
_publ_author_name
'Protchenko, Andrey V.'
'Bates, Joshua I.'
'Saleh, Liban M. A.'
'Blake, Matthew P.'
'Schwarz, Andrew D.'
'Kolychev, Eugene L.'
'Thompson, Amber L.'
'Jones, Cameron'
'Mountford, Philip'
'Aldridge, Simon'

_publ_section_title
;
 Enabling and Probing Oxidative Addition and Reductive Elimination at a
 Group 14 Metal Center: Cleavage and Functionalization of E-H Bonds by a
 Bis(boryl)stannylene.
;
_journal_issue 13
_journal_name_full 'Journal of the American Chemical Society'
_journal_page_first 4555
_journal_page_last 4564
_journal_paper_doi 10.1021/jacs.6b00710
_journal_volume 138
_journal_year 2016
_chemical_formula_moiety 'C58 H80 B2 N4 Si1 Sn1'
_chemical_formula_sum 'C58 H80 B2 N4 Si Sn'
_chemical_formula_weight 1001.70
_chemical_melting_point ?
_chemical_name_systematic
;
Sn{B(NArCH)2}2(SiH2Ph)
;
_space_group_IT_number 2
_symmetry_cell_setting triclinic
_symmetry_space_group_name_Hall '-P 1'
_symmetry_space_group_name_H-M 'P -1'
_atom_sites_solution_hydrogens difmap
_atom_sites_solution_primary direct
_atom_sites_solution_secondary difmap
_cell_angle_alpha 79.505(3)
_cell_angle_beta 89.404(3)
_cell_angle_gamma 60.709(4)
_cell_formula_units_Z 2
_cell_length_a 12.5270(4)
_cell_length_b 12.6173(5)
_cell_length_c 21.1768(8)
_cell_measurement_reflns_used 16300
_cell_measurement_temperature 150
_cell_measurement_theta_max 76
_cell_measurement_theta_min 4
_cell_volume 2858.2(2)
_computing_cell_refinement 'CrysAlis, (Oxford Diffraction, 2002)'
_computing_data_collection 'SuperNova, (Oxford Diffraction, 2010)'
_computing_data_reduction 'CrysAlis, (Oxford Diffraction, 2002)'
_computing_molecular_graphics 'CAMERON (Watkin et al., 1996)'
_computing_publication_material 'CRYSTALS (Betteridge et al., 2003)'
_computing_structure_refinement 'CRYSTALS (Betteridge et al., 2003)'
_computing_structure_solution 'SIR92 (Altomare et al., 1994)'
_diffrn_ambient_temperature 150
_diffrn_measured_fraction_theta_full 0.995
_diffrn_measured_fraction_theta_max 0.989
_diffrn_measurement_device Area
_diffrn_measurement_device_type 'Oxford Diffraction SuperNova'
_diffrn_measurement_method \w
_diffrn_radiation_monochromator graphite
_diffrn_radiation_type 'Cu K\a'
_diffrn_radiation_wavelength 1.54180
_diffrn_reflns_av_R_equivalents 0.039
_diffrn_reflns_limit_h_max 15
_diffrn_reflns_limit_h_min -14
_diffrn_reflns_limit_k_max 15
_diffrn_reflns_limit_k_min -15
_diffrn_reflns_limit_l_max 26
_diffrn_reflns_limit_l_min -26
_diffrn_reflns_number 36352
_diffrn_reflns_theta_full 74.670
_diffrn_reflns_theta_max 76.193
_diffrn_reflns_theta_min 4.063
_diffrn_standards_number 0
_exptl_absorpt_coefficient_mu 4.031
_exptl_absorpt_correction_T_max 0.55
_exptl_absorpt_correction_T_min 0.47
_exptl_absorpt_correction_type multi-scan
_exptl_absorpt_process_details 'CrysAlis, (Oxford Diffraction, 2002)'
_exptl_crystal_colour colourless
_exptl_crystal_density_diffrn 1.164
_exptl_crystal_density_meas ?
_exptl_crystal_density_method 'not measured'
_exptl_crystal_description block
_exptl_crystal_F_000 1060
_exptl_crystal_size_max 0.20
_exptl_crystal_size_mid 0.20
_exptl_crystal_size_min 0.15
_refine_diff_density_max 7.73
_refine_diff_density_min -1.12
_refine_ls_extinction_method None
_refine_ls_goodness_of_fit_ref 1.1063
_refine_ls_hydrogen_treatment mixed
_refine_ls_matrix_type full
_refine_ls_number_parameters 605
_refine_ls_number_reflns 10468
_refine_ls_number_restraints 17
_refine_ls_R_factor_all 0.0658
_refine_ls_R_factor_gt 0.0614
_refine_ls_shift/su_max 0.0012267
_refine_ls_shift/su_mean 0.0000218
_refine_ls_structure_factor_coef F
_refine_ls_weighting_details
;
 Method, part 1, Chebychev polynomial, (Watkin, 1994, Prince, 1982) 
 [weight] = 1.0/[A~0~*T~0~(x)+A~1~*T~1~(x) ... +A~n-1~]*T~n-1~(x)] 
 where A~i~ are the Chebychev coefficients listed below and x= Fcalc/Fmax 
 Method = Robust Weighting (Prince, 1982) 
 W = [weight] * [1-(deltaF/6*sigmaF)^2^]^2^ 
 A~i~ are: 
 19.4 2.47 13.1 4.76 
;
_refine_ls_weighting_scheme calc
_refine_ls_wR_factor_all 0.0767
_refine_ls_wR_factor_gt 0.0721
_refine_ls_wR_factor_ref 0.0712
_reflns_limit_h_max 15
_reflns_limit_h_min -15
_reflns_limit_k_max 15
_reflns_limit_k_min -15
_reflns_limit_l_max 26
_reflns_limit_l_min 0
_reflns_number_gt 10834
_reflns_number_total 11825
_reflns_threshold_expression I>2.0\s(I)
_oxford_diffrn_Wilson_B_factor 2.08
_oxford_diffrn_Wilson_scale 0.06
_oxford_refine_ls_r_factor_ref 0.0597
_oxford_refine_ls_scale 4.130(7)
_oxford_reflns_number_all 11774
_oxford_reflns_threshold_expression_ref I>3.0\s(I)
_oxford_structure_analysis_title MPB204
_cod_data_source_file ja6b00710_si_002.cif
_cod_data_source_block 4b
_cod_depositor_comments
;
The following automatic conversions were performed:

'_chemical_melting_point' value 'not measured' was changed to '?' -
the value is undefined or not given.

'_exptl_crystal_density_meas' value 'not measured' was changed to '?'
- the value is perceived as not measured.

Automatic conversion script
Id: cif_fix_values 4268 2015-11-12 08:31:59Z antanas 

 Adding full bibliography for 4125002--4125015.cif.
;
_cod_original_sg_symbol_Hall '-P 1 '
_cod_original_sg_symbol_H-M 'P -1 '
_cod_original_formula_sum 'C58 H80 B2 N4 Si1 Sn1'
_cod_database_code 4125005

loop_
_symmetry_equiv_pos_as_xyz
x,y,z
-x,-y,-z

loop_
_atom_site_label
_atom_site_type_symbol
_atom_site_fract_x
_atom_site_fract_y
_atom_site_fract_z
_atom_site_U_iso_or_equiv
_atom_site_occupancy
_atom_site_adp_type
_atom_site_refinement_flags_posn
_atom_site_refinement_flags_adp
Sn1 Sn 0.66415(2) 0.09249(2) 0.766745(11) 0.0259 1.0000 Uani D .
Si1 Si 0.72006(9) -0.02017(10) 0.88682(5) 0.0309 1.0000 Uani D .
B1 B 0.8437(4) 0.0389(3) 0.72345(18) 0.0225 1.0000 Uani . .
B2 B 0.4801(3) 0.2665(3) 0.76117(18) 0.0219 1.0000 Uani . .
N1 N 0.9597(3) 0.0117(3) 0.75279(14) 0.0223 1.0000 Uani . .
N2 N 0.8740(3) -0.0063(3) 0.66424(14) 0.0249 1.0000 Uani . .
N3 N 0.3694(3) 0.2662(3) 0.74334(15) 0.0249 1.0000 Uani . .
N4 N 0.4355(3) 0.3810(3) 0.78322(14) 0.0239 1.0000 Uani . .
C1 C 1.0501(3) -0.0445(4) 0.71236(18) 0.0299 1.0000 Uani . .
C2 C 0.9996(3) -0.0545(4) 0.65991(18) 0.0318 1.0000 Uani . .
C3 C 0.9863(3) 0.0414(3) 0.81091(16) 0.0231 1.0000 Uani . .
C4 C 0.9479(3) 0.1665(3) 0.81151(18) 0.0270 1.0000 Uani . .
C5 C 0.9650(4) 0.1956(4) 0.8696(2) 0.0345 1.0000 Uani . .
C6 C 1.0234(4) 0.1050(4) 0.9242(2) 0.0360 1.0000 Uani . .
C7 C 1.0681(3) -0.0187(4) 0.92173(17) 0.0299 1.0000 Uani . .
C8 C 1.0500(3) -0.0532(3) 0.86547(16) 0.0236 1.0000 Uani . .
C9 C 0.8975(4) 0.2650(4) 0.7493(2) 0.0349 1.0000 Uani . .
C10 C 0.9998(5) 0.2527(5) 0.7069(3) 0.0624 1.0000 Uani . .
C11 C 0.8283(5) 0.3964(4) 0.7615(3) 0.0582 1.0000 Uani . .
C12 C 1.1052(3) -0.1902(3) 0.86362(18) 0.0282 1.0000 Uani . .
C13 C 1.2414(4) -0.2447(4) 0.8520(2) 0.0328 1.0000 Uani . .
C14 C 1.0941(4) -0.2673(4) 0.92590(19) 0.0352 1.0000 Uani . .
C15 C 0.7964(3) 0.0121(3) 0.60911(17) 0.0282 1.0000 Uani . .
C16 C 0.7577(4) -0.0743(4) 0.60531(19) 0.0336 1.0000 Uani . .
C17 C 0.6828(4) -0.0525(5) 0.5507(2) 0.0429 1.0000 Uani . .
C18 C 0.6504(5) 0.0481(5) 0.5009(2) 0.0470 1.0000 Uani . .
C19 C 0.6928(5) 0.1294(4) 0.5047(2) 0.0449 1.0000 Uani . .
C20 C 0.7663(4) 0.1142(4) 0.55859(18) 0.0335 1.0000 Uani . .
C21 C 0.7986(5) -0.1892(4) 0.6573(2) 0.0426 1.0000 Uani . .
C22 C 0.9154(6) -0.2983(5) 0.6406(3) 0.0678 1.0000 Uani . .
C23 C 0.7010(6) -0.2265(6) 0.6712(3) 0.0632 1.0000 Uani . .
C24 C 0.8116(5) 0.2049(4) 0.5618(2) 0.0409 1.0000 Uani . .
C25 C 0.9079(6) 0.1924(6) 0.5140(3) 0.0601 1.0000 Uani . .
C26 C 0.7060(6) 0.3384(5) 0.5497(4) 0.0707 1.0000 Uani . .
C27 C 0.2676(3) 0.3742(3) 0.75423(19) 0.0289 1.0000 Uani . .
C28 C 0.3068(3) 0.4427(3) 0.77792(19) 0.0288 1.0000 Uani . .
C29 C 0.3494(3) 0.1818(3) 0.71427(19) 0.0277 1.0000 Uani . .
C30 C 0.3125(4) 0.2140(4) 0.6481(2) 0.0322 1.0000 Uani . .
C31 C 0.2900(4) 0.1325(4) 0.6208(2) 0.0401 1.0000 Uani . .
C32 C 0.3058(4) 0.0230(4) 0.6583(2) 0.0408 1.0000 Uani . .
C33 C 0.3415(4) -0.0064(4) 0.7234(2) 0.0362 1.0000 Uani . .
C34 C 0.3635(3) 0.0726(3) 0.7536(2) 0.0294 1.0000 Uani . .
C35 C 0.2993(4) 0.3319(4) 0.6057(2) 0.0429 1.0000 Uani D U
C36 C 0.1724(5) 0.4114(6) 0.5694(3) 0.0694 1.0000 Uani D U
C37 C 0.3982(6) 0.3005(6) 0.5594(3) 0.0713 1.0000 Uani D U
C38 C 0.3962(4) 0.0433(4) 0.8258(2) 0.0338 1.0000 Uani . .
C39 C 0.2800(5) 0.1017(5) 0.8602(2) 0.0527 1.0000 Uani . .
C40 C 0.4715(4) -0.0961(4) 0.8536(3) 0.0490 1.0000 Uani . .
C41 C 0.4933(3) 0.4466(3) 0.80198(18) 0.0241 1.0000 Uani . .
C42 C 0.5415(3) 0.4180(3) 0.86617(19) 0.0296 1.0000 Uani . .
C43 C 0.5867(4) 0.4919(4) 0.8841(2) 0.0372 1.0000 Uani . .
C44 C 0.5814(4) 0.5897(4) 0.8406(2) 0.0391 1.0000 Uani . .
C45 C 0.5347(4) 0.6153(3) 0.7775(2) 0.0333 1.0000 Uani . .
C46 C 0.4906(3) 0.5436(3) 0.75639(18) 0.0265 1.0000 Uani . .
C47 C 0.5396(4) 0.3158(4) 0.9157(2) 0.0378 1.0000 Uani . .
C48 C 0.4169(5) 0.3657(6) 0.9456(3) 0.0613 1.0000 Uani . .
C49 C 0.6455(5) 0.2537(5) 0.9682(2) 0.0509 1.0000 Uani . .
C50 C 0.4409(4) 0.5719(3) 0.68655(19) 0.0317 1.0000 Uani . .
C51 C 0.3145(5) 0.6873(5) 0.6734(2) 0.0499 1.0000 Uani . .
C52 C 0.5272(5) 0.5879(5) 0.6391(2) 0.0500 1.0000 Uani . .
C53 C 0.7881(4) -0.1925(4) 0.8947(2) 0.0369 1.0000 Uani . .
C54 C 0.8433(5) -0.2527(4) 0.8450(3) 0.0511 1.0000 Uani . .
C55 C 0.8989(7) -0.3800(6) 0.8526(4) 0.0726 1.0000 Uani . .
C56 C 0.8982(6) -0.4509(5) 0.9107(4) 0.0744 1.0000 Uani . .
C57 C 0.8436(6) -0.3944(6) 0.9600(4) 0.0723 1.0000 Uani . .
C58 C 0.7885(5) -0.2656(5) 0.9533(3) 0.0541 1.0000 Uani . .
H1 H 0.614(4) 0.006(4) 0.741(2) 0.0350 1.0000 Uiso D .
H2 H 0.613(3) 0.020(5) 0.919(3) 0.056(11) 1.0000 Uiso D .
H3 H 0.810(4) -0.008(6) 0.920(2) 0.056(11) 1.0000 Uiso D .
H11 H 1.1319 -0.0700 0.7203 0.0360 1.0000 Uiso R .
H21 H 1.0412 -0.0892 0.6257 0.0388 1.0000 Uiso R .
H51 H 0.9353 0.2774 0.8721 0.0420 1.0000 Uiso R .
H61 H 1.0318 0.1266 0.9624 0.0438 1.0000 Uiso R .
H71 H 1.1105 -0.0797 0.9581 0.0360 1.0000 Uiso R .
H91 H 0.8399 0.2521 0.7254 0.0421 1.0000 Uiso R .
H101 H 1.0432 0.1713 0.6975 0.0970 1.0000 Uiso R .
H102 H 1.0544 0.2687 0.7294 0.0967 1.0000 Uiso R .
H103 H 0.9655 0.3134 0.6673 0.0968 1.0000 Uiso R .
H111 H 0.7966 0.4543 0.7212 0.0889 1.0000 Uiso R .
H112 H 0.8836 0.4122 0.7834 0.0890 1.0000 Uiso R .
H113 H 0.7617 0.4059 0.7872 0.0889 1.0000 Uiso R .
H121 H 1.0621 -0.1976 0.8284 0.0337 1.0000 Uiso R .
H131 H 1.2762 -0.3299 0.8506 0.0498 1.0000 Uiso R .
H132 H 1.2847 -0.2368 0.8862 0.0499 1.0000 Uiso R .
H133 H 1.2499 -0.2010 0.8118 0.0497 1.0000 Uiso R .
H141 H 1.1189 -0.3490 0.9199 0.0530 1.0000 Uiso R .
H142 H 1.1464 -0.2733 0.9608 0.0529 1.0000 Uiso R .
H143 H 1.0106 -0.2306 0.9371 0.0529 1.0000 Uiso R .
H171 H 0.6549 -0.1071 0.5480 0.0519 1.0000 Uiso R .
H181 H 0.6001 0.0612 0.4650 0.0572 1.0000 Uiso R .
H191 H 0.6721 0.1962 0.4707 0.0549 1.0000 Uiso R .
H211 H 0.8189 -0.1714 0.6965 0.0508 1.0000 Uiso R .
H221 H 0.9471 -0.3679 0.6763 0.1037 1.0000 Uiso R .
H222 H 0.9769 -0.2747 0.6302 0.1041 1.0000 Uiso R .
H223 H 0.8942 -0.3209 0.6038 0.1039 1.0000 Uiso R .
H231 H 0.7289 -0.2930 0.7084 0.0959 1.0000 Uiso R .
H232 H 0.6269 -0.1558 0.6795 0.0957 1.0000 Uiso R .
H233 H 0.6846 -0.2529 0.6344 0.0960 1.0000 Uiso R .
H241 H 0.8492 0.1867 0.6051 0.0499 1.0000 Uiso R .
H251 H 0.8706 0.2171 0.4706 0.0919 1.0000 Uiso R .
H252 H 0.9742 0.1083 0.5207 0.0919 1.0000 Uiso R .
H253 H 0.9405 0.2447 0.5203 0.0919 1.0000 Uiso R .
H261 H 0.7377 0.3929 0.5523 0.1069 1.0000 Uiso R .
H262 H 0.6504 0.3461 0.5820 0.1069 1.0000 Uiso R .
H263 H 0.6627 0.3616 0.5078 0.1070 1.0000 Uiso R .
H271 H 0.1868 0.3942 0.7461 0.0348 1.0000 Uiso R .
H281 H 0.2568 0.5186 0.7891 0.0350 1.0000 Uiso R .
H311 H 0.2648 0.1516 0.5771 0.0482 1.0000 Uiso R .
H321 H 0.2909 -0.0306 0.6400 0.0487 1.0000 Uiso R .
H331 H 0.3508 -0.0803 0.7479 0.0439 1.0000 Uiso R .
H351 H 0.3069 0.3816 0.6336 0.0469 1.0000 Uiso R .
H361 H 0.1639 0.4886 0.5464 0.1178 1.0000 Uiso R .
H362 H 0.1099 0.4270 0.5987 0.1180 1.0000 Uiso R .
H363 H 0.1634 0.3674 0.5392 0.1179 1.0000 Uiso R .
H371 H 0.3856 0.3752 0.5311 0.1268 1.0000 Uiso R .
H372 H 0.4772 0.2610 0.5837 0.1271 1.0000 Uiso R .
H373 H 0.3966 0.2451 0.5344 0.1272 1.0000 Uiso R .
H381 H 0.4457 0.0805 0.8343 0.0410 1.0000 Uiso R .
H391 H 0.2280 0.0681 0.8527 0.0799 1.0000 Uiso R .
H392 H 0.2355 0.1895 0.8445 0.0797 1.0000 Uiso R .
H393 H 0.3011 0.0852 0.9056 0.0799 1.0000 Uiso R .
H401 H 0.4919 -0.1069 0.8986 0.0736 1.0000 Uiso R .
H402 H 0.5448 -0.1321 0.8318 0.0738 1.0000 Uiso R .
H403 H 0.4226 -0.1338 0.8481 0.0739 1.0000 Uiso R .
H431 H 0.6202 0.4741 0.9261 0.0451 1.0000 Uiso R .
H441 H 0.6102 0.6385 0.8536 0.0469 1.0000 Uiso R .
H451 H 0.5322 0.6810 0.7486 0.0411 1.0000 Uiso R .
H471 H 0.5458 0.2525 0.8934 0.0460 1.0000 Uiso R .
H481 H 0.3497 0.4004 0.9128 0.0928 1.0000 Uiso R .
H482 H 0.4076 0.4295 0.9677 0.0928 1.0000 Uiso R .
H483 H 0.4161 0.2999 0.9760 0.0928 1.0000 Uiso R .
H491 H 0.6485 0.1800 0.9928 0.0779 1.0000 Uiso R .
H492 H 0.6341 0.3091 0.9963 0.0781 1.0000 Uiso R .
H493 H 0.7214 0.2314 0.9485 0.0777 1.0000 Uiso R .
H501 H 0.4335 0.5017 0.6794 0.0389 1.0000 Uiso R .
H511 H 0.2814 0.6971 0.6309 0.0761 1.0000 Uiso R .
H512 H 0.3215 0.7588 0.6760 0.0760 1.0000 Uiso R .
H513 H 0.2607 0.6788 0.7042 0.0758 1.0000 Uiso R .
H521 H 0.4997 0.5915 0.5962 0.0759 1.0000 Uiso R .
H522 H 0.5278 0.6624 0.6408 0.0758 1.0000 Uiso R .
H523 H 0.6090 0.5191 0.6501 0.0759 1.0000 Uiso R .
H541 H 0.8434 -0.2063 0.8058 0.0609 1.0000 Uiso R .
H551 H 0.9364 -0.4175 0.8187 0.0861 1.0000 Uiso R .
H561 H 0.9347 -0.5360 0.9160 0.0880 1.0000 Uiso R .
H571 H 0.8430 -0.4418 0.9988 0.0871 1.0000 Uiso R .
H581 H 0.7525 -0.2292 0.9876 0.0648 1.0000 Uiso R .

loop_
_atom_site_aniso_label
_atom_site_aniso_U_11
_atom_site_aniso_U_22
_atom_site_aniso_U_33
_atom_site_aniso_U_23
_atom_site_aniso_U_13
_atom_site_aniso_U_12
Sn1 0.02365(13) 0.02085(13) 0.03045(13) -0.00419(8) 0.00317(8) -0.00939(9)
Si1 0.0277(5) 0.0289(5) 0.0312(5) 0.0006(4) 0.0018(4) -0.0126(4)
B1 0.0261(18) 0.0178(16) 0.0245(17) -0.0036(13) 0.0004(14) -0.0116(14)
B2 0.0204(17) 0.0156(16) 0.0269(17) -0.0046(13) 0.0020(13) -0.0066(14)
N1 0.0227(13) 0.0197(13) 0.0232(13) -0.0061(10) 0.0034(11) -0.0090(11)
N2 0.0278(14) 0.0237(14) 0.0236(14) -0.0078(11) 0.0018(11) -0.0120(12)
N3 0.0233(14) 0.0184(13) 0.0343(15) -0.0086(11) 0.0019(11) -0.0102(11)
N4 0.0256(14) 0.0203(13) 0.0288(14) -0.0076(11) 0.0017(11) -0.0129(12)
C1 0.0235(16) 0.0352(19) 0.0282(17) -0.0108(15) 0.0061(13) -0.0111(15)
C2 0.0293(18) 0.038(2) 0.0256(17) -0.0120(15) 0.0052(14) -0.0128(16)
C3 0.0213(15) 0.0259(16) 0.0244(16) -0.0091(13) 0.0040(12) -0.0120(13)
C4 0.0219(15) 0.0262(17) 0.0340(18) -0.0133(14) 0.0043(13) -0.0104(14)
C5 0.0323(19) 0.0326(19) 0.044(2) -0.0217(17) 0.0084(16) -0.0154(16)
C6 0.036(2) 0.048(2) 0.0316(19) -0.0214(17) 0.0076(15) -0.0219(18)
C7 0.0286(17) 0.041(2) 0.0232(16) -0.0082(14) 0.0033(13) -0.0189(16)
C8 0.0212(15) 0.0265(17) 0.0244(16) -0.0069(13) 0.0042(12) -0.0123(13)
C9 0.0314(19) 0.0246(18) 0.045(2) -0.0078(16) -0.0024(16) -0.0111(15)
C10 0.049(3) 0.045(3) 0.062(3) 0.011(2) 0.014(2) -0.008(2)
C11 0.059(3) 0.026(2) 0.074(4) -0.009(2) 0.002(3) -0.010(2)
C12 0.0298(18) 0.0269(17) 0.0289(17) -0.0048(14) -0.0001(14) -0.0150(15)
C13 0.0308(19) 0.0262(18) 0.0356(19) -0.0082(15) 0.0039(15) -0.0091(15)
C14 0.036(2) 0.035(2) 0.0336(19) 0.0017(16) -0.0018(15) -0.0196(17)
C15 0.0308(18) 0.0285(17) 0.0250(16) -0.0122(14) 0.0017(14) -0.0121(15)
C16 0.039(2) 0.0335(19) 0.0337(19) -0.0125(16) 0.0044(16) -0.0197(17)
C17 0.047(2) 0.052(3) 0.041(2) -0.025(2) 0.0012(19) -0.028(2)
C18 0.047(2) 0.055(3) 0.035(2) -0.020(2) -0.0062(18) -0.019(2)
C19 0.054(3) 0.041(2) 0.0279(19) -0.0079(17) -0.0028(18) -0.015(2)
C20 0.043(2) 0.0309(19) 0.0251(17) -0.0088(14) 0.0038(15) -0.0161(17)
C21 0.057(3) 0.035(2) 0.044(2) -0.0124(18) 0.007(2) -0.028(2)
C22 0.066(4) 0.041(3) 0.078(4) -0.007(3) 0.008(3) -0.015(3)
C23 0.076(4) 0.057(3) 0.079(4) -0.016(3) 0.013(3) -0.049(3)
C24 0.058(3) 0.031(2) 0.034(2) -0.0063(16) 0.0065(19) -0.023(2)
C25 0.072(4) 0.063(3) 0.057(3) -0.014(3) 0.019(3) -0.042(3)
C26 0.079(4) 0.037(3) 0.096(5) -0.020(3) 0.019(4) -0.026(3)
C27 0.0206(16) 0.0235(17) 0.042(2) -0.0110(15) 0.0015(14) -0.0092(14)
C28 0.0221(16) 0.0175(15) 0.042(2) -0.0114(14) 0.0029(14) -0.0046(13)
C29 0.0237(16) 0.0216(16) 0.042(2) -0.0143(14) 0.0052(14) -0.0117(13)
C30 0.0331(19) 0.0285(18) 0.040(2) -0.0151(16) 0.0067(15) -0.0164(15)
C31 0.048(2) 0.044(2) 0.040(2) -0.0198(18) 0.0073(18) -0.028(2)
C32 0.048(2) 0.039(2) 0.054(3) -0.0257(19) 0.014(2) -0.030(2)
C33 0.037(2) 0.0250(18) 0.056(2) -0.0154(17) 0.0119(18) -0.0206(16)
C34 0.0243(16) 0.0243(17) 0.043(2) -0.0107(15) 0.0052(14) -0.0134(14)
C35 0.056(2) 0.0343(18) 0.047(2) -0.0113(16) 0.0064(18) -0.0279(17)
C36 0.062(3) 0.054(3) 0.076(3) 0.007(3) -0.008(3) -0.023(2)
C37 0.073(3) 0.052(3) 0.079(3) -0.001(2) 0.027(3) -0.028(2)
C38 0.0310(18) 0.0298(19) 0.042(2) 0.0000(16) 0.0011(16) -0.0189(16)
C39 0.044(3) 0.061(3) 0.043(2) -0.004(2) 0.008(2) -0.021(2)
C40 0.042(2) 0.033(2) 0.070(3) 0.008(2) -0.009(2) -0.0224(19)
C41 0.0233(15) 0.0172(15) 0.0340(18) -0.0111(13) 0.0018(13) -0.0097(13)
C42 0.0304(18) 0.0265(17) 0.0335(19) -0.0101(14) -0.0010(14) -0.0140(15)
C43 0.036(2) 0.040(2) 0.042(2) -0.0193(18) -0.0025(17) -0.0203(18)
C44 0.034(2) 0.032(2) 0.059(3) -0.0232(19) 0.0051(18) -0.0181(17)
C45 0.0328(19) 0.0204(16) 0.051(2) -0.0125(15) 0.0097(16) -0.0146(15)
C46 0.0271(16) 0.0158(15) 0.0355(18) -0.0092(13) 0.0050(14) -0.0084(13)
C47 0.047(2) 0.038(2) 0.0298(19) -0.0038(16) -0.0045(17) -0.0232(19)
C48 0.058(3) 0.079(4) 0.044(3) 0.004(3) 0.009(2) -0.038(3)
C49 0.059(3) 0.049(3) 0.038(2) -0.003(2) -0.010(2) -0.023(2)
C50 0.038(2) 0.0220(17) 0.0312(18) -0.0048(14) 0.0028(15) -0.0119(15)
C51 0.044(2) 0.042(2) 0.040(2) 0.0025(19) 0.0006(19) -0.007(2)
C52 0.052(3) 0.054(3) 0.041(2) -0.013(2) 0.014(2) -0.023(2)
C53 0.0301(19) 0.0303(19) 0.046(2) 0.0052(16) -0.0071(16) -0.0157(16)
C54 0.062(3) 0.035(2) 0.050(3) -0.003(2) -0.016(2) -0.020(2)
C55 0.082(4) 0.044(3) 0.084(4) -0.022(3) -0.025(3) -0.022(3)
C56 0.074(4) 0.031(3) 0.113(6) 0.006(3) -0.034(4) -0.028(3)
C57 0.056(3) 0.045(3) 0.100(5) 0.030(3) -0.012(3) -0.026(3)
C58 0.041(2) 0.041(2) 0.064(3) 0.018(2) 0.000(2) -0.018(2)

loop_
_atom_type_symbol
_atom_type_scat_dispersion_real
_atom_type_scat_dispersion_imag
_atom_type_scat_Cromer_Mann_a1
_atom_type_scat_Cromer_Mann_b1
_atom_type_scat_Cromer_Mann_a2
_atom_type_scat_Cromer_Mann_b2
_atom_type_scat_Cromer_Mann_a3
_atom_type_scat_Cromer_Mann_b3
_atom_type_scat_Cromer_Mann_a4
_atom_type_scat_Cromer_Mann_b4
_atom_type_scat_Cromer_Mann_c
_atom_type_scat_source
C 0.0181 0.0091 2.3100 20.8439 1.0200 10.2075 1.5886 0.5687 0.8650 51.6512 0.2156 'International Tables Vol C 4.2.6.8 and 6.1.1.4'
H 0.0000 0.0000 0.4930 10.5109 0.3229 26.1257 0.1402 3.1424 0.0408 57.7998 0.0030 'International Tables Vol C 4.2.6.8 and 6.1.1.4'
N 0.0311 0.0180 12.2126 0.0057 3.1322 9.8933 2.0125 28.9975 1.1663 0.5826 -11.5290 'International Tables Vol C 4.2.6.8 and 6.1.1.4'
B 0.0090 0.0039 2.0545 23.2185 1.3326 1.0210 1.0979 60.3498 0.7068 0.1403 -0.1932 'International Tables Vol C 4.2.6.8 and 6.1.1.4'
Si 0.2541 0.3302 6.2915 2.4386 3.0353 32.3337 1.9891 0.6785 1.5410 81.6937 1.1407 'International Tables Vol C 4.2.6.8 and 6.1.1.4'
Sn 0.0259 5.4591 19.1889 5.8303 19.1005 0.5031 4.4585 26.8909 2.4663 83.9572 4.7821 'International Tables Vol C 4.2.6.8 and 6.1.1.4'
O 0.0492 0.0322 3.0485 13.2771 2.2868 5.7011 1.5463 0.3239 0.8670 32.9089 0.2508 'International Tables Vol C 4.2.6.8 and 6.1.1.4'

loop_
_geom_angle_atom_site_label_1
_geom_angle_atom_site_label_2
_geom_angle_atom_site_label_3
_geom_angle
_geom_angle_publ_flag
Si1 Sn1 B1 106.07(10) yes
Si1 Sn1 B2 106.81(10) yes
B1 Sn1 B2 137.02(13) yes
Si1 Sn1 H1 98.0(17) no
B1 Sn1 H1 104.3(16) no
B2 Sn1 H1 97.7(17) no
Sn1 Si1 C53 110.97(15) yes
Sn1 Si1 H2 110(2) no
C53 Si1 H2 106(2) no
Sn1 Si1 H3 115(2) no
C53 Si1 H3 104(2) no
H2 Si1 H3 110(3) no
Sn1 B1 N1 129.4(3) yes
Sn1 B1 N2 124.8(3) yes
N1 B1 N2 104.1(3) yes
Sn1 B2 N3 119.5(2) yes
Sn1 B2 N4 135.6(3) yes
N3 B2 N4 103.7(3) yes
B1 N1 C1 108.4(3) yes
B1 N1 C3 129.6(3) yes
C1 N1 C3 121.8(3) yes
B1 N2 C2 108.4(3) yes
B1 N2 C15 130.7(3) yes
C2 N2 C15 119.6(3) yes
B2 N3 C27 109.2(3) yes
B2 N3 C29 132.0(3) yes
C27 N3 C29 118.6(3) yes
B2 N4 C28 108.8(3) yes
B2 N4 C41 133.9(3) yes
C28 N4 C41 116.9(3) yes
N1 C1 C2 109.7(3) yes
N1 C1 H11 125.0 no
C2 C1 H11 125.3 no
N2 C2 C1 109.4(3) yes
N2 C2 H21 124.5 no
C1 C2 H21 126.1 no
N1 C3 C4 118.4(3) yes
N1 C3 C8 120.2(3) yes
C4 C3 C8 121.4(3) yes
C3 C4 C5 117.9(4) yes
C3 C4 C9 120.7(3) yes
C5 C4 C9 121.3(3) yes
C4 C5 C6 121.5(4) yes
C4 C5 H51 119.6 no
C6 C5 H51 118.9 no
C5 C6 C7 119.9(4) yes
C5 C6 H61 120.0 no
C7 C6 H61 120.1 no
C6 C7 C8 121.2(4) yes
C6 C7 H71 119.6 no
C8 C7 H71 119.2 no
C3 C8 C7 117.9(3) yes
C3 C8 C12 122.2(3) yes
C7 C8 C12 119.8(3) yes
C4 C9 C10 111.0(3) yes
C4 C9 C11 112.8(4) yes
C10 C9 C11 109.3(4) yes
C4 C9 H91 108.3 no
C10 C9 H91 107.6 no
C11 C9 H91 107.6 no
C9 C10 H101 110.8 no
C9 C10 H102 107.8 no
H101 C10 H102 110.2 no
C9 C10 H103 109.6 no
H101 C10 H103 109.6 no
H102 C10 H103 108.9 no
C9 C11 H111 109.5 no
C9 C11 H112 109.1 no
H111 C11 H112 108.7 no
C9 C11 H113 110.0 no
H111 C11 H113 109.6 no
H112 C11 H113 110.0 no
C8 C12 C13 109.5(3) yes
C8 C12 C14 113.2(3) yes
C13 C12 C14 108.7(3) yes
C8 C12 H121 108.7 no
C13 C12 H121 109.0 no
C14 C12 H121 107.6 no
C12 C13 H131 110.0 no
C12 C13 H132 109.8 no
H131 C13 H132 108.9 no
C12 C13 H133 109.9 no
H131 C13 H133 109.2 no
H132 C13 H133 109.0 no
C12 C14 H141 109.6 no
C12 C14 H142 110.2 no
H141 C14 H142 108.4 no
C12 C14 H143 110.9 no
H141 C14 H143 108.3 no
H142 C14 H143 109.3 no
N2 C15 C16 120.0(3) yes
N2 C15 C20 118.2(3) yes
C16 C15 C20 121.8(3) yes
C15 C16 C17 117.8(4) yes
C15 C16 C21 121.5(4) yes
C17 C16 C21 120.6(4) yes
C16 C17 C18 121.4(4) yes
C16 C17 H171 118.9 no
C18 C17 H171 119.7 no
C17 C18 C19 119.7(4) yes
C17 C18 H181 120.1 no
C19 C18 H181 120.1 no
C18 C19 C20 121.7(4) yes
C18 C19 H191 119.5 no
C20 C19 H191 118.9 no
C15 C20 C19 117.5(4) yes
C15 C20 C24 121.7(4) yes
C19 C20 C24 120.8(4) yes
C16 C21 C22 110.3(4) yes
C16 C21 C23 114.3(4) yes
C22 C21 C23 109.9(5) yes
C16 C21 H211 107.0 no
C22 C21 H211 107.7 no
C23 C21 H211 107.3 no
C21 C22 H221 109.9 no
C21 C22 H222 110.6 no
H221 C22 H222 109.8 no
C21 C22 H223 108.0 no
H221 C22 H223 109.4 no
H222 C22 H223 109.1 no
C21 C23 H231 110.0 no
C21 C23 H232 108.9 no
H231 C23 H232 109.2 no
C21 C23 H233 109.3 no
H231 C23 H233 109.8 no
H232 C23 H233 109.6 no
C20 C24 C25 111.3(4) yes
C20 C24 C26 111.6(4) yes
C25 C24 C26 110.0(4) yes
C20 C24 H241 108.2 no
C25 C24 H241 108.6 no
C26 C24 H241 107.0 no
C24 C25 H251 109.9 no
C24 C25 H252 110.7 no
H251 C25 H252 109.3 no
C24 C25 H253 109.2 no
H251 C25 H253 109.2 no
H252 C25 H253 108.5 no
C24 C26 H261 109.4 no
C24 C26 H262 108.9 no
H261 C26 H262 109.0 no
C24 C26 H263 111.2 no
H261 C26 H263 109.1 no
H262 C26 H263 109.2 no
N3 C27 C28 108.9(3) yes
N3 C27 H271 124.6 no
C28 C27 H271 126.5 no
N4 C28 C27 109.3(3) yes
N4 C28 H281 125.0 no
C27 C28 H281 125.7 no
N3 C29 C30 118.7(3) yes
N3 C29 C34 118.8(3) yes
C30 C29 C34 122.4(3) yes
C29 C30 C31 118.1(4) yes
C29 C30 C35 122.0(3) yes
C31 C30 C35 119.9(4) yes
C30 C31 C32 120.5(4) yes
C30 C31 H311 120.1 no
C32 C31 H311 119.4 no
C31 C32 C33 120.4(4) yes
C31 C32 H321 120.2 no
C33 C32 H321 119.4 no
C32 C33 C34 121.6(4) yes
C32 C33 H331 118.9 no
C34 C33 H331 119.5 no
C33 C34 C29 117.0(4) yes
C33 C34 C38 121.4(4) yes
C29 C34 C38 121.6(3) yes
C30 C35 C36 111.6(4) yes
C30 C35 C37 110.6(4) yes
C36 C35 C37 110.7(5) yes
C30 C35 H351 108.1 no
C36 C35 H351 106.0 no
C37 C35 H351 109.7 no
C35 C36 H361 109.8 no
C35 C36 H362 110.4 no
H361 C36 H362 110.0 no
C35 C36 H363 108.5 no
H361 C36 H363 109.3 no
H362 C36 H363 108.9 no
C35 C37 H371 109.7 no
C35 C37 H372 108.9 no
H371 C37 H372 109.2 no
C35 C37 H373 110.4 no
H371 C37 H373 109.6 no
H372 C37 H373 109.0 no
C34 C38 C39 110.1(3) yes
C34 C38 C40 112.8(4) yes
C39 C38 C40 110.2(4) yes
C34 C38 H381 108.3 no
C39 C38 H381 107.6 no
C40 C38 H381 107.6 no
C38 C39 H391 110.2 no
C38 C39 H392 110.0 no
H391 C39 H392 108.6 no
C38 C39 H393 109.9 no
H391 C39 H393 109.0 no
H392 C39 H393 109.1 no
C38 C40 H401 107.9 no
C38 C40 H402 109.7 no
H401 C40 H402 110.4 no
C38 C40 H403 109.0 no
H401 C40 H403 109.5 no
H402 C40 H403 110.3 no
N4 C41 C42 119.2(3) yes
N4 C41 C46 118.4(3) yes
C42 C41 C46 122.2(3) yes
C41 C42 C43 117.6(4) yes
C41 C42 C47 121.7(3) yes
C43 C42 C47 120.6(4) yes
C42 C43 C44 121.0(4) yes
C42 C43 H431 119.2 no
C44 C43 H431 119.8 no
C43 C44 C45 120.4(4) yes
C43 C44 H441 119.8 no
C45 C44 H441 119.8 no
C44 C45 C46 121.2(4) yes
C44 C45 H451 119.6 no
C46 C45 H451 119.2 no
C45 C46 C41 117.5(3) yes
C45 C46 C50 120.7(3) yes
C41 C46 C50 121.8(3) yes
C42 C47 C48 110.3(4) yes
C42 C47 C49 113.6(4) yes
C48 C47 C49 110.3(4) yes
C42 C47 H471 107.8 no
C48 C47 H471 107.0 no
C49 C47 H471 107.6 no
C47 C48 H481 110.6 no
C47 C48 H482 109.0 no
H481 C48 H482 108.9 no
C47 C48 H483 109.5 no
H481 C48 H483 109.8 no
H482 C48 H483 108.9 no
C47 C49 H491 109.3 no
C47 C49 H492 110.0 no
H491 C49 H492 109.2 no
C47 C49 H493 109.0 no
H491 C49 H493 109.4 no
H492 C49 H493 109.9 no
C46 C50 C51 110.6(3) yes
C46 C50 C52 112.3(4) yes
C51 C50 C52 109.8(4) yes
C46 C50 H501 107.8 no
C51 C50 H501 108.7 no
C52 C50 H501 107.5 no
C50 C51 H511 108.8 no
C50 C51 H512 109.6 no
H511 C51 H512 109.2 no
C50 C51 H513 110.0 no
H511 C51 H513 109.4 no
H512 C51 H513 109.8 no
C50 C52 H521 109.5 no
C50 C52 H522 109.6 no
H521 C52 H522 109.6 no
C50 C52 H523 109.9 no
H521 C52 H523 109.1 no
H522 C52 H523 109.1 no
Si1 C53 C54 122.5(3) yes
Si1 C53 C58 119.9(4) yes
C54 C53 C58 117.6(4) yes
C53 C54 C55 121.9(6) yes
C53 C54 H541 119.1 no
C55 C54 H541 119.0 no
C54 C55 C56 119.8(7) yes
C54 C55 H551 119.7 no
C56 C55 H551 120.5 no
C55 C56 C57 119.6(5) yes
C55 C56 H561 120.3 no
C57 C56 H561 120.1 no
C56 C57 C58 121.2(6) yes
C56 C57 H571 119.5 no
C58 C57 H571 119.3 no
C53 C58 C57 119.9(6) yes
C53 C58 H581 120.4 no
C57 C58 H581 119.7 no

loop_
_geom_bond_atom_site_label_1
_geom_bond_atom_site_label_2
_geom_bond_distance
_geom_bond_publ_flag
Sn1 Si1 2.5930(10) yes
Sn1 B1 2.248(4) yes
Sn1 B2 2.261(4) yes
Sn1 H1 1.678(10) no
Si1 C53 1.881(4) yes
Si1 H2 1.409(10) no
Si1 H3 1.410(10) no
B1 N1 1.438(5) yes
B1 N2 1.442(5) yes
B2 N3 1.442(5) yes
B2 N4 1.437(5) yes
N1 C1 1.391(4) yes
N1 C3 1.438(4) yes
N2 C2 1.390(5) yes
N2 C15 1.438(4) yes
N3 C27 1.394(4) yes
N3 C29 1.442(4) yes
N4 C28 1.401(4) yes
N4 C41 1.442(4) yes
C1 C2 1.340(5) yes
C1 H11 0.918 no
C2 H21 0.935 no
C3 C4 1.410(5) yes
C3 C8 1.408(5) yes
C4 C5 1.394(5) yes
C4 C9 1.527(6) yes
C5 C6 1.376(6) yes
C5 H51 0.923 no
C6 C7 1.387(6) yes
C6 H61 0.924 no
C7 C8 1.398(5) yes
C7 H71 0.927 no
C8 C12 1.524(5) yes
C9 C10 1.518(7) yes
C9 C11 1.521(6) yes
C9 H91 0.979 no
C10 H101 0.957 no
C10 H102 0.956 no
C10 H103 0.962 no
C11 H111 0.958 no
C11 H112 0.955 no
C11 H113 0.960 no
C12 C13 1.533(5) yes
C12 C14 1.538(5) yes
C12 H121 0.970 no
C13 H131 0.948 no
C13 H132 0.957 no
C13 H133 0.961 no
C14 H141 0.953 no
C14 H142 0.960 no
C14 H143 0.962 no
C15 C16 1.407(5) yes
C15 C20 1.406(5) yes
C16 C17 1.396(6) yes
C16 C21 1.510(6) yes
C17 C18 1.381(7) yes
C17 H171 0.921 no
C18 C19 1.380(7) yes
C18 H181 0.930 no
C19 C20 1.398(6) yes
C19 H191 0.929 no
C20 C24 1.517(6) yes
C21 C22 1.536(7) yes
C21 C23 1.518(7) yes
C21 H211 0.965 no
C22 H221 0.962 no
C22 H222 0.962 no
C22 H223 0.957 no
C23 H231 0.961 no
C23 H232 0.965 no
C23 H233 0.962 no
C24 C25 1.533(7) yes
C24 C26 1.524(7) yes
C24 H241 0.970 no
C25 H251 0.960 no
C25 H252 0.959 no
C25 H253 0.958 no
C26 H261 0.958 no
C26 H262 0.955 no
C26 H263 0.963 no
C27 C28 1.349(5) yes
C27 H271 0.925 no
C28 H281 0.927 no
C29 C30 1.401(6) yes
C29 C34 1.404(5) yes
C30 C31 1.406(6) yes
C30 C35 1.524(6) yes
C31 C32 1.383(7) yes
C31 H311 0.930 no
C32 C33 1.379(7) yes
C32 H321 0.929 no
C33 C34 1.409(5) yes
C33 H331 0.933 no
C34 C38 1.516(6) yes
C35 C36 1.520(6) yes
C35 C37 1.514(6) yes
C35 H351 0.974 no
C36 H361 0.961 no
C36 H362 0.960 no
C36 H363 0.961 no
C37 H371 0.960 no
C37 H372 0.962 no
C37 H373 0.958 no
C38 C39 1.522(6) yes
C38 C40 1.530(6) yes
C38 H381 0.976 no
C39 H391 0.963 no
C39 H392 0.956 no
C39 H393 0.957 no
C40 H401 0.957 no
C40 H402 0.960 no
C40 H403 0.960 no
C41 C42 1.403(5) yes
C41 C46 1.400(5) yes
C42 C43 1.409(5) yes
C42 C47 1.518(6) yes
C43 C44 1.372(7) yes
C43 H431 0.927 no
C44 C45 1.381(6) yes
C44 H441 0.931 no
C45 C46 1.402(5) yes
C45 H451 0.922 no
C46 C50 1.520(5) yes
C47 C48 1.529(7) yes
C47 C49 1.519(6) yes
C47 H471 0.971 no
C48 H481 0.961 no
C48 H482 0.961 no
C48 H483 0.958 no
C49 H491 0.962 no
C49 H492 0.956 no
C49 H493 0.965 no
C50 C51 1.520(6) yes
C50 C52 1.529(6) yes
C50 H501 0.972 no
C51 H511 0.954 no
C51 H512 0.960 no
C51 H513 0.963 no
C52 H521 0.960 no
C52 H522 0.951 no
C52 H523 0.958 no
C53 C54 1.386(7) yes
C53 C58 1.405(6) yes
C54 C55 1.380(7) yes
C54 H541 0.926 no
C55 C56 1.387(11) yes
C55 H551 0.926 no
C56 C57 1.358(11) yes
C56 H561 0.923 no
C57 C58 1.399(8) yes
C57 H571 0.927 no
C58 H581 0.924 no
